data_7151769
loop_
_publ_author_name
'Chen, Ko-Wei'
'Syu, Siang-en'
'Jang, Yeong-Jiunn'
'Lin, Wenwei'

_publ_section_title
;
 A facile approach to highly functional trisubstituted furans via
 intramolecular Wittig reactions.
;
_journal_issue 7
_journal_name_full 'Organic &amp; biomolecular chemistry'
_journal_page_first 2098
_journal_page_last 2106
_journal_paper_doi 10.1039/c0ob00912a
_journal_volume 9
_journal_year 2011
_chemical_formula_moiety 'C42 H48 Cl O4 P'
_chemical_formula_sum 'C42 H48 Cl O4 P'
_chemical_formula_weight 683.22
_chemical_name_systematic
;
?
;
_space_group_IT_number 14
_symmetry_cell_setting monoclinic
_symmetry_space_group_name_Hall '-P 2ybc'
_symmetry_space_group_name_H-M 'P 1 21/c 1'
_atom_sites_solution_hydrogens geom
_atom_sites_solution_primary direct
_atom_sites_solution_secondary difmap
_audit_creation_method SHELXL-97
_cell_angle_alpha 90.00
_cell_angle_beta 92.0730(10)
_cell_angle_gamma 90.00
_cell_formula_units_Z 4
_cell_length_a 13.9348(3)
_cell_length_b 12.1131(2)
_cell_length_c 23.2120(5)
_cell_measurement_reflns_used 37640
_cell_measurement_temperature 200(2)
_cell_measurement_theta_max 25.028
_cell_measurement_theta_min 2.037
_cell_volume 3915.47(14)
_computing_cell_refinement 'HKL Scalepack (Otwinowski & Minor 1997)'
_computing_data_collection 'Collect (Nonius BV, 1997-2000)'
_computing_data_reduction 'HKL Denzo and Scalepack'
_computing_molecular_graphics 'Ortep-3 for Windows (Farrugia, 1997)'
_computing_publication_material 'WinGX publication routines (Farrugia, 1999)'
_computing_structure_refinement 'SHELXL-97 (Sheldrick, 1997)'
_computing_structure_solution 'SHELXS-86 (Sheldrick, 1986)'
_diffrn_ambient_temperature 200(2)
_diffrn_detector_area_resol_mean 9
_diffrn_measured_fraction_theta_full 0.990
_diffrn_measured_fraction_theta_max 0.990
_diffrn_measurement_device_type KappaCCD
_diffrn_measurement_method 'CCD rotation images, thick slices'
_diffrn_radiation_monochromator graphite
_diffrn_radiation_source 'fine-focus sealed tube'
_diffrn_radiation_type MoK\a
_diffrn_radiation_wavelength 0.71073
_diffrn_reflns_av_R_equivalents 0.0642
_diffrn_reflns_av_sigmaI/netI 0.0534
_diffrn_reflns_limit_h_max 16
_diffrn_reflns_limit_h_min -16
_diffrn_reflns_limit_k_max 14
_diffrn_reflns_limit_k_min -10
_diffrn_reflns_limit_l_max 27
_diffrn_reflns_limit_l_min -27
_diffrn_reflns_number 23877
_diffrn_reflns_theta_full 25.04
_diffrn_reflns_theta_max 25.04
_diffrn_reflns_theta_min 2.23
_exptl_absorpt_coefficient_mu 0.177
_exptl_absorpt_correction_T_max 1.0699
_exptl_absorpt_correction_T_min 0.884
_exptl_absorpt_correction_type multi-scan
_exptl_absorpt_process_details
;
?
;
_exptl_crystal_colour colorless
_exptl_crystal_density_diffrn 1.159
_exptl_crystal_density_method 'not measured'
_exptl_crystal_description prism
_exptl_crystal_F_000 1456
_exptl_crystal_size_max 0.43
_exptl_crystal_size_mid 0.2
_exptl_crystal_size_min 0.11
_refine_diff_density_max 0.712
_refine_diff_density_min -0.475
_refine_diff_density_rms 0.117
_refine_ls_extinction_method none
_refine_ls_goodness_of_fit_ref 1.100
_refine_ls_hydrogen_treatment fixed
_refine_ls_matrix_type full
_refine_ls_number_parameters 431
_refine_ls_number_reflns 6854
_refine_ls_number_restraints 0
_refine_ls_restrained_S_all 1.100
_refine_ls_R_factor_all 0.1092
_refine_ls_R_factor_gt 0.0711
_refine_ls_shift/su_max 0.015
_refine_ls_shift/su_mean 0.005
_refine_ls_structure_factor_coef Fsqd
_refine_ls_weighting_details 'calc w=1/[\s^2^(Fo^2^)+(0.1399P)^2^+1.7764P] where P=(Fo^2^+2Fc^2^)/3'
_refine_ls_weighting_scheme calc
_refine_ls_wR_factor_gt 0.2109
_refine_ls_wR_factor_ref 0.2455
_reflns_number_gt 4664
_reflns_number_total 6854
_reflns_threshold_expression >2sigma(I)
_cod_data_source_file c0ob00912a.txt
_cod_data_source_block 11226
_cod_original_sg_symbol_H-M 'P 21/c'
_cod_database_code 7151769

loop_
_symmetry_equiv_pos_as_xyz
'x, y, z'
'-x, y+1/2, -z+1/2'
'-x, -y, -z'
'x, -y-1/2, z-1/2'

loop_
_atom_site_label
_atom_site_type_symbol
_atom_site_fract_x
_atom_site_fract_y
_atom_site_fract_z
_atom_site_U_iso_or_equiv
_atom_site_adp_type
_atom_site_occupancy
_atom_site_symmetry_multiplicity
_atom_site_calc_flag
_atom_site_refinement_flags
_atom_site_disorder_assembly
_atom_site_disorder_group
C1 C 0.8094(3) 0.2661(3) 0.63553(15) 0.0404(8) Uani 1 1 d . . .
C2 C 0.7863(2) 0.3784(3) 0.61398(14) 0.0378(8) Uani 1 1 d . . .
C3 C 0.7834(3) 0.3934(3) 0.55427(16) 0.0479(9) Uani 1 1 d . . .
H3 H 0.7951 0.3333 0.5292 0.057 Uiso 1 1 calc R . .
C4 C 0.7630(3) 0.4978(4) 0.53207(18) 0.0583(11) Uani 1 1 d . . .
H4 H 0.7617 0.5094 0.4916 0.070 Uiso 1 1 calc R . .
C5 C 0.7447(3) 0.5841(4) 0.56826(19) 0.0611(12) Uani 1 1 d . . .
H5 H 0.7311 0.6551 0.5526 0.073 Uiso 1 1 calc R . .
C6 C 0.7458(3) 0.5688(3) 0.62737(18) 0.0532(10) Uani 1 1 d . . .
H6 H 0.7317 0.6286 0.6522 0.064 Uiso 1 1 calc R . .
C7 C 0.7677(3) 0.4659(3) 0.65008(16) 0.0420(8) Uani 1 1 d . . .
H7 H 0.7699 0.4554 0.6907 0.050 Uiso 1 1 calc R . .
C8 C 0.8313(2) 0.1625(3) 0.72302(14) 0.0351(8) Uani 1 1 d . . .
C9 C 0.9359(2) 0.1446(3) 0.72175(13) 0.0328(7) Uani 1 1 d . . .
C10 C 0.9977(3) 0.2349(3) 0.72094(15) 0.0416(8) Uani 1 1 d . . .
H10 H 0.9722 0.3076 0.7192 0.050 Uiso 1 1 calc R . .
C11 C 1.0962(3) 0.2194(3) 0.72267(16) 0.0457(9) Uani 1 1 d . . .
H11 H 1.1379 0.2815 0.7234 0.055 Uiso 1 1 calc R . .
C12 C 1.1341(3) 0.1149(3) 0.72337(16) 0.0455(9) Uani 1 1 d . . .
H12 H 1.2017 0.1046 0.7251 0.055 Uiso 1 1 calc R . .
C13 C 1.0731(2) 0.0241(3) 0.72158(15) 0.0438(9) Uani 1 1 d . . .
H13 H 1.0992 -0.0482 0.7202 0.053 Uiso 1 1 calc R . .
C14 C 0.9746(2) 0.0382(3) 0.72176(14) 0.0357(8) Uani 1 1 d . . .
H14 H 0.9334 -0.0243 0.7219 0.043 Uiso 1 1 calc R . .
C15 C 0.7644(2) 0.1052(3) 0.75071(14) 0.0369(8) Uani 1 1 d . B .
C16 C 0.7840(2) 0.0134(3) 0.79128(14) 0.0365(8) Uani 1 1 d . . .
H16 H 0.7514 -0.0542 0.7838 0.044 Uiso 1 1 calc R . .
C17 C 0.8437(2) 0.0174(3) 0.83764(15) 0.0373(8) Uani 1 1 d . . .
C18 C 0.8595(3) -0.0708(3) 0.88060(14) 0.0409(8) Uani 1 1 d . . .
C19 C 0.7920(3) -0.1523(3) 0.88817(16) 0.0513(10) Uani 1 1 d . . .
H19 H 0.7341 -0.1525 0.8652 0.062 Uiso 1 1 calc R . .
C20 C 0.8085(4) -0.2346(3) 0.92953(18) 0.0652(13) Uani 1 1 d . . .
H20 H 0.7619 -0.2907 0.9345 0.078 Uiso 1 1 calc R . .
C21 C 0.8917(4) -0.2349(4) 0.96301(19) 0.0695(14) Uani 1 1 d . . .
H21 H 0.9020 -0.2905 0.9914 0.083 Uiso 1 1 calc R . .
C22 C 0.9592(3) -0.1560(4) 0.95566(19) 0.0679(13) Uani 1 1 d . . .
H22 H 1.0172 -0.1577 0.9784 0.081 Uiso 1 1 calc R . .
C23 C 0.9443(3) -0.0724(4) 0.91510(17) 0.0543(10) Uani 1 1 d . . .
H23 H 0.9914 -0.0166 0.9108 0.065 Uiso 1 1 calc R . .
C24 C 0.8822(3) 0.1832(3) 0.88772(15) 0.0439(9) Uani 1 1 d . . .
C25 C 0.9573(3) 0.2695(3) 0.89395(15) 0.0484(10) Uani 1 1 d . . .
C26 C 1.0474(3) 0.2553(3) 0.87119(16) 0.0506(10) Uani 1 1 d . . .
H26 H 1.0618 0.1891 0.8513 0.061 Uiso 1 1 calc R . .
C27 C 1.1162(4) 0.3369(4) 0.87738(19) 0.0655(12) Uani 1 1 d . . .
H27 H 1.1781 0.3263 0.8624 0.079 Uiso 1 1 calc R . .
C28 C 1.0953(5) 0.4320(4) 0.9049(2) 0.0780(16) Uani 1 1 d . . .
H28 H 1.1426 0.4883 0.9083 0.094 Uiso 1 1 calc R . .
C29 C 1.0079(5) 0.4486(4) 0.9277(2) 0.0776(17) Uani 1 1 d . . .
H29 H 0.9948 0.5162 0.9466 0.093 Uiso 1 1 calc R . .
C30 C 0.9360(4) 0.3648(4) 0.92330(18) 0.0682(13) Uani 1 1 d . . .
H30 H 0.8754 0.3745 0.9401 0.082 Uiso 1 1 calc R . .
C31 C 0.6029(3) 0.1250(4) 0.6638(2) 0.0625(12) Uani 1 1 d . B .
H31A H 0.5323 0.1332 0.6598 0.075 Uiso 1 1 calc R . .
H31B H 0.6321 0.1845 0.6410 0.075 Uiso 1 1 calc R . .
C32 C 0.6306(3) 0.0156(5) 0.6387(2) 0.0772(14) Uani 1 1 d . . .
H32A H 0.6034 -0.0446 0.6620 0.093 Uiso 1 1 calc R . .
H32B H 0.7014 0.0082 0.6408 0.093 Uiso 1 1 calc R . .
C33 C 0.5941(5) 0.0038(6) 0.5756(3) 0.104(2) Uani 1 1 d . . .
H33A H 0.6231 0.0624 0.5521 0.125 Uiso 1 1 calc R . .
H33B H 0.5235 0.0138 0.5734 0.125 Uiso 1 1 calc R . .
C34 C 0.6197(5) -0.1118(6) 0.5501(3) 0.1284(19) Uani 1 1 d . . .
H34A H 0.5956 -0.1162 0.5100 0.193 Uiso 1 1 calc R . .
H34B H 0.5900 -0.1699 0.5728 0.193 Uiso 1 1 calc R . .
H34C H 0.6896 -0.1214 0.5516 0.193 Uiso 1 1 calc R . .
C35 C 0.5651(3) 0.0526(4) 0.7792(2) 0.0596(11) Uani 1 1 d . B .
H35A H 0.4979 0.0633 0.7650 0.071 Uiso 1 1 calc R . .
H35B H 0.5831 -0.0242 0.7698 0.071 Uiso 1 1 calc R . .
C36 C 0.5674(3) 0.0634(5) 0.8442(2) 0.0783(15) Uani 1 1 d . . .
H36A H 0.6338 0.0466 0.8581 0.094 Uiso 1 1 calc R A 3
H36B H 0.5558 0.1422 0.8530 0.094 Uiso 1 1 calc R A 3
C37' C 0.5066(12) 0.0023(14) 0.8777(7) 0.086(4) Uiso 0.40 1 d P B 3
H37A H 0.4407 0.0246 0.8654 0.103 Uiso 0.40 1 calc PR B 3
H37B H 0.5139 -0.0753 0.8653 0.103 Uiso 0.40 1 calc PR B 3
C38' C 0.5076(15) -0.0002(18) 0.9331(9) 0.122(6) Uiso 0.40 1 d P B 3
H38A H 0.4583 -0.0515 0.9458 0.182 Uiso 0.40 1 calc PR B 3
H38B H 0.4945 0.0738 0.9479 0.182 Uiso 0.40 1 calc PR B 3
H38C H 0.5709 -0.0248 0.9478 0.182 Uiso 0.40 1 calc PR B 3
C37 C 0.5133(7) -0.0515(8) 0.8655(4) 0.074(2) Uiso 0.60 1 d P B 4
H37C H 0.4444 -0.0473 0.8538 0.089 Uiso 0.60 1 calc PR B 4
H37D H 0.5412 -0.1152 0.8453 0.089 Uiso 0.60 1 calc PR B 4
C38 C 0.5212(11) -0.0703(13) 0.9244(7) 0.143(5) Uiso 0.60 1 d P B 4
H38D H 0.4889 -0.1396 0.9335 0.215 Uiso 0.60 1 calc PR B 4
H38E H 0.4912 -0.0093 0.9448 0.215 Uiso 0.60 1 calc PR B 4
H38F H 0.5892 -0.0752 0.9364 0.215 Uiso 0.60 1 calc PR B 4
C39 C 0.6161(3) 0.2835(3) 0.7593(2) 0.0574(11) Uani 1 1 d . B .
H39A H 0.6288 0.3316 0.7259 0.069 Uiso 1 1 calc R . .
H39B H 0.5470 0.2904 0.7672 0.069 Uiso 1 1 calc R . .
C40 C 0.6741(3) 0.3273(4) 0.8116(2) 0.0617(11) Uani 1 1 d . . .
H40A H 0.7429 0.3315 0.8026 0.074 Uiso 1 1 calc R . .
H40B H 0.6676 0.2762 0.8446 0.074 Uiso 1 1 calc R . .
C41 C 0.6378(3) 0.4422(4) 0.8279(3) 0.0814(16) Uani 1 1 d . . .
H41A H 0.6478 0.4938 0.7956 0.098 Uiso 1 1 calc R . .
H41B H 0.5680 0.4385 0.8343 0.098 Uiso 1 1 calc R . .
C42 C 0.6892(5) 0.4862(6) 0.8819(3) 0.1284(19) Uani 1 1 d . . .
H42A H 0.6647 0.5600 0.8906 0.193 Uiso 1 1 calc R . .
H42B H 0.7582 0.4906 0.8756 0.193 Uiso 1 1 calc R . .
H42C H 0.6778 0.4366 0.9143 0.193 Uiso 1 1 calc R . .
Cl1 Cl 0.63863(8) -0.24062(11) 0.74865(7) 0.0542(4) Uani 0.80 1 d P C 1
Cl1' Cl 0.6457(10) -0.2011(12) 0.7158(6) 0.155(5) Uiso 0.20 1 d P D 2
O1 O 0.8321(2) 0.1880(2) 0.60764(11) 0.0572(8) Uani 1 1 d . . .
O2 O 0.79899(16) 0.25914(19) 0.69467(9) 0.0391(6) Uani 1 1 d . . .
O3 O 0.90267(17) 0.11022(19) 0.84512(9) 0.0399(6) Uani 1 1 d . . .
O4 O 0.8098(2) 0.1758(2) 0.91490(12) 0.0610(8) Uani 1 1 d . . .
P1 P 0.63937(7) 0.14324(9) 0.73917(5) 0.0478(3) Uani 1 1 d . . .

loop_
_atom_site_aniso_label
_atom_site_aniso_U_11
_atom_site_aniso_U_22
_atom_site_aniso_U_33
_atom_site_aniso_U_23
_atom_site_aniso_U_13
_atom_site_aniso_U_12
C1 0.042(2) 0.041(2) 0.0371(19) 0.0036(17) -0.0048(15) 0.0037(16)
C2 0.0337(18) 0.039(2) 0.0403(19) 0.0060(16) -0.0025(14) 0.0039(15)
C3 0.053(2) 0.049(2) 0.041(2) 0.0057(18) 0.0018(17) 0.0058(18)
C4 0.068(3) 0.063(3) 0.044(2) 0.015(2) 0.0054(19) 0.007(2)
C5 0.075(3) 0.046(2) 0.064(3) 0.021(2) 0.009(2) 0.009(2)
C6 0.065(3) 0.037(2) 0.057(2) 0.0040(19) 0.004(2) 0.0027(18)
C7 0.046(2) 0.039(2) 0.0407(19) 0.0037(16) 0.0000(15) -0.0009(16)
C8 0.0368(18) 0.0330(19) 0.0351(18) 0.0021(14) -0.0052(14) 0.0057(14)
C9 0.0347(18) 0.0343(19) 0.0293(16) 0.0017(14) -0.0024(13) 0.0018(14)
C10 0.048(2) 0.0341(19) 0.043(2) 0.0045(16) 0.0044(16) 0.0020(16)
C11 0.041(2) 0.047(2) 0.049(2) 0.0053(17) 0.0067(16) -0.0114(17)
C12 0.0321(19) 0.056(3) 0.048(2) 0.0083(18) 0.0050(15) 0.0015(17)
C13 0.041(2) 0.044(2) 0.047(2) 0.0060(17) 0.0047(16) 0.0062(16)
C14 0.0370(18) 0.0330(19) 0.0373(18) 0.0000(15) 0.0027(14) -0.0002(15)
C15 0.0313(18) 0.039(2) 0.0402(19) 0.0022(15) -0.0017(14) 0.0018(15)
C16 0.0302(17) 0.0369(19) 0.0426(19) 0.0037(15) 0.0049(14) 0.0009(14)
C17 0.0377(18) 0.036(2) 0.0391(19) 0.0023(15) 0.0060(15) -0.0007(15)
C18 0.049(2) 0.040(2) 0.0339(18) 0.0005(15) 0.0049(15) 0.0101(16)
C19 0.069(3) 0.046(2) 0.040(2) 0.0045(18) 0.0029(18) -0.013(2)
C20 0.111(4) 0.039(2) 0.046(2) 0.0020(19) 0.011(2) -0.009(2)
C21 0.104(4) 0.055(3) 0.050(3) 0.017(2) 0.010(3) 0.021(3)
C22 0.066(3) 0.079(3) 0.058(3) 0.023(2) -0.003(2) 0.019(3)
C23 0.049(2) 0.062(3) 0.052(2) 0.014(2) 0.0011(18) 0.0064(19)
C24 0.058(2) 0.041(2) 0.0325(18) 0.0035(16) -0.0005(17) 0.0102(18)
C25 0.076(3) 0.034(2) 0.0341(19) 0.0010(16) -0.0121(18) 0.0041(19)
C26 0.067(3) 0.042(2) 0.042(2) 0.0046(17) -0.0077(18) -0.008(2)
C27 0.090(3) 0.050(3) 0.056(3) 0.007(2) -0.013(2) -0.020(2)
C28 0.117(5) 0.054(3) 0.062(3) 0.013(2) -0.018(3) -0.019(3)
C29 0.147(6) 0.035(2) 0.049(3) -0.008(2) -0.025(3) 0.004(3)
C30 0.107(4) 0.050(3) 0.046(2) -0.004(2) -0.010(2) 0.015(3)
C31 0.042(2) 0.070(3) 0.074(3) 0.007(2) -0.018(2) -0.002(2)
C32 0.056(3) 0.100(4) 0.075(3) -0.003(3) -0.012(2) 0.000(3)
C33 0.092(4) 0.132(5) 0.085(4) -0.012(4) -0.024(3) -0.003(4)
C34 0.108(4) 0.129(4) 0.147(5) -0.059(4) -0.012(3) 0.009(3)
C35 0.033(2) 0.067(3) 0.079(3) 0.007(2) 0.0037(19) 0.0012(19)
C36 0.048(3) 0.095(4) 0.093(4) 0.013(3) 0.017(2) 0.000(2)
C39 0.037(2) 0.057(3) 0.078(3) 0.008(2) 0.0026(19) 0.0111(18)
C40 0.047(2) 0.060(3) 0.078(3) -0.006(2) 0.004(2) 0.008(2)
C41 0.047(3) 0.068(3) 0.129(5) -0.029(3) 0.003(3) 0.003(2)
C42 0.108(4) 0.129(4) 0.147(5) -0.059(4) -0.012(3) 0.009(3)
Cl1 0.0309(6) 0.0491(7) 0.0821(10) -0.0130(7) -0.0050(6) 0.0029(5)
O1 0.082(2) 0.0444(16) 0.0448(15) -0.0008(13) -0.0031(13) 0.0186(14)
O2 0.0418(14) 0.0382(14) 0.0373(13) 0.0077(10) -0.0003(10) 0.0083(10)
O3 0.0438(14) 0.0405(14) 0.0355(13) -0.0035(11) 0.0024(10) -0.0038(11)
O4 0.070(2) 0.0626(19) 0.0512(16) -0.0025(14) 0.0185(15) 0.0118(15)
P1 0.0314(5) 0.0491(6) 0.0623(7) 0.0066(5) -0.0055(4) 0.0031(4)

loop_
_atom_type_symbol
_atom_type_description
_atom_type_scat_dispersion_real
_atom_type_scat_dispersion_imag
_atom_type_scat_source
C C 0.0033 0.0016 'International Tables Vol C Tables 4.2.6.8 and 6.1.1.4'
H H 0.0000 0.0000 'International Tables Vol C Tables 4.2.6.8 and 6.1.1.4'
Cl Cl 0.1484 0.1585 'International Tables Vol C Tables 4.2.6.8 and 6.1.1.4'
O O 0.0106 0.0060 'International Tables Vol C Tables 4.2.6.8 and 6.1.1.4'
P P 0.1023 0.0942 'International Tables Vol C Tables 4.2.6.8 and 6.1.1.4'

loop_
_geom_angle_atom_site_label_1
_geom_angle_atom_site_label_2
_geom_angle_atom_site_label_3
_geom_angle
_geom_angle_site_symmetry_1
_geom_angle_site_symmetry_3
_geom_angle_publ_flag
O1 C1 O2 121.8(3) . . ?
O1 C1 C2 127.1(3) . . ?
O2 C1 C2 111.2(3) . . ?
C7 C2 C3 120.1(3) . . ?
C7 C2 C1 122.9(3) . . ?
C3 C2 C1 116.9(3) . . ?
C4 C3 C2 119.0(4) . . ?
C4 C3 H3 120.5 . . ?
C2 C3 H3 120.5 . . ?
C5 C4 C3 120.4(4) . . ?
C5 C4 H4 119.8 . . ?
C3 C4 H4 119.8 . . ?
C4 C5 C6 120.7(4) . . ?
C4 C5 H5 119.7 . . ?
C6 C5 H5 119.7 . . ?
C7 C6 C5 119.5(4) . . ?
C7 C6 H6 120.2 . . ?
C5 C6 H6 120.2 . . ?
C2 C7 C6 120.3(3) . . ?
C2 C7 H7 119.9 . . ?
C6 C7 H7 119.9 . . ?
C15 C8 O2 115.9(3) . . ?
C15 C8 C9 129.5(3) . . ?
O2 C8 C9 114.4(3) . . ?
C10 C9 C14 119.0(3) . . ?
C10 C9 C8 119.8(3) . . ?
C14 C9 C8 121.2(3) . . ?
C11 C10 C9 120.4(3) . . ?
C11 C10 H10 119.8 . . ?
C9 C10 H10 119.8 . . ?
C12 C11 C10 120.4(3) . . ?
C12 C11 H11 119.8 . . ?
C10 C11 H11 119.8 . . ?
C11 C12 C13 119.7(3) . . ?
C11 C12 H12 120.2 . . ?
C13 C12 H12 120.2 . . ?
C14 C13 C12 120.5(3) . . ?
C14 C13 H13 119.7 . . ?
C12 C13 H13 119.7 . . ?
C13 C14 C9 119.8(3) . . ?
C13 C14 H14 120.1 . . ?
C9 C14 H14 120.1 . . ?
C8 C15 C16 125.3(3) . . ?
C8 C15 P1 118.6(3) . . ?
C16 C15 P1 116.1(2) . . ?
C17 C16 C15 125.6(3) . . ?
C17 C16 H16 117.2 . . ?
C15 C16 H16 117.2 . . ?
C16 C17 O3 118.3(3) . . ?
C16 C17 C18 126.3(3) . . ?
O3 C17 C18 115.2(3) . . ?
C19 C18 C23 118.8(3) . . ?
C19 C18 C17 121.3(3) . . ?
C23 C18 C17 119.9(3) . . ?
C18 C19 C20 120.1(4) . . ?
C18 C19 H19 119.9 . . ?
C20 C19 H19 119.9 . . ?
C21 C20 C19 120.4(4) . . ?
C21 C20 H20 119.8 . . ?
C19 C20 H20 119.8 . . ?
C22 C21 C20 120.2(4) . . ?
C22 C21 H21 119.9 . . ?
C20 C21 H21 119.9 . . ?
C21 C22 C23 120.7(4) . . ?
C21 C22 H22 119.7 . . ?
C23 C22 H22 119.7 . . ?
C22 C23 C18 119.8(4) . . ?
C22 C23 H23 120.1 . . ?
C18 C23 H23 120.1 . . ?
O4 C24 O3 122.0(4) . . ?
O4 C24 C25 126.8(4) . . ?
O3 C24 C25 111.2(3) . . ?
C30 C25 C26 120.3(4) . . ?
C30 C25 C24 118.4(4) . . ?
C26 C25 C24 121.3(3) . . ?
C27 C26 C25 120.3(4) . . ?
C27 C26 H26 119.8 . . ?
C25 C26 H26 119.8 . . ?
C28 C27 C26 119.8(5) . . ?
C28 C27 H27 120.1 . . ?
C26 C27 H27 120.1 . . ?
C27 C28 C29 121.3(5) . . ?
C27 C28 H28 119.3 . . ?
C29 C28 H28 119.3 . . ?
C28 C29 C30 120.3(5) . . ?
C28 C29 H29 119.9 . . ?
C30 C29 H29 119.9 . . ?
C25 C30 C29 117.9(5) . . ?
C25 C30 H30 121.1 . . ?
C29 C30 H30 121.1 . . ?
C32 C31 P1 114.4(3) . . ?
C32 C31 H31A 108.7 . . ?
P1 C31 H31A 108.7 . . ?
C32 C31 H31B 108.7 . . ?
P1 C31 H31B 108.7 . . ?
H31A C31 H31B 107.6 . . ?
C31 C32 C33 111.7(5) . . ?
C31 C32 H32A 109.3 . . ?
C33 C32 H32A 109.3 . . ?
C31 C32 H32B 109.3 . . ?
C33 C32 H32B 109.3 . . ?
H32A C32 H32B 107.9 . . ?
C32 C33 C34 111.7(5) . . ?
C32 C33 H33A 109.3 . . ?
C34 C33 H33A 109.3 . . ?
C32 C33 H33B 109.3 . . ?
C34 C33 H33B 109.3 . . ?
H33A C33 H33B 107.9 . . ?
C33 C34 H34A 109.5 . . ?
C33 C34 H34B 109.5 . . ?
H34A C34 H34B 109.5 . . ?
C33 C34 H34C 109.5 . . ?
H34A C34 H34C 109.5 . . ?
H34B C34 H34C 109.5 . . ?
C36 C35 P1 118.2(3) . . ?
C36 C35 H35A 107.8 . . ?
P1 C35 H35A 107.8 . . ?
C36 C35 H35B 107.8 . . ?
P1 C35 H35B 107.8 . . ?
H35A C35 H35B 107.1 . . ?
C37' C36 C35 121.5(8) . . ?
C37' C36 C37 25.1(7) . . ?
C35 C36 C37 103.3(5) . . ?
C37' C36 H36A 106.9 . . ?
C35 C36 H36A 107.0 . . ?
C37 C36 H36A 99.2 . . ?
C37' C36 H36B 107.0 . . ?
C35 C36 H36B 107.0 . . ?
C37 C36 H36B 131.7 . . ?
H36A C36 H36B 106.7 . . ?
C38' C37' C36 126.1(16) . . ?
C38' C37' H37A 105.7 . . ?
C36 C37' H37A 105.8 . . ?
C38' C37' H37B 105.9 . . ?
C36 C37' H37B 105.8 . . ?
H37A C37' H37B 106.2 . . ?
C37' C38' H38A 109.4 . . ?
C37' C38' H38B 109.6 . . ?
H38A C38' H38B 109.5 . . ?
C37' C38' H38C 109.4 . . ?
H38A C38' H38C 109.5 . . ?
H38B C38' H38C 109.5 . . ?
C38 C37 C36 114.2(10) . . ?
C38 C37 H37C 108.7 . . ?
C36 C37 H37C 108.7 . . ?
C38 C37 H37D 108.8 . . ?
C36 C37 H37D 108.7 . . ?
H37C C37 H37D 107.6 . . ?
C37 C38 H38D 109.4 . . ?
C37 C38 H38E 109.6 . . ?
H38D C38 H38E 109.5 . . ?
C37 C38 H38F 109.4 . . ?
H38D C38 H38F 109.5 . . ?
H38E C38 H38F 109.5 . . ?
C40 C39 P1 116.0(3) . . ?
C40 C39 H39A 108.3 . . ?
P1 C39 H39A 108.3 . . ?
C40 C39 H39B 108.3 . . ?
P1 C39 H39B 108.3 . . ?
H39A C39 H39B 107.4 . . ?
C39 C40 C41 109.9(4) . . ?
C39 C40 H40A 109.7 . . ?
C41 C40 H40A 109.7 . . ?
C39 C40 H40B 109.7 . . ?
C41 C40 H40B 109.7 . . ?
H40A C40 H40B 108.2 . . ?
C42 C41 C40 111.9(5) . . ?
C42 C41 H41A 109.2 . . ?
C40 C41 H41A 109.2 . . ?
C42 C41 H41B 109.2 . . ?
C40 C41 H41B 109.2 . . ?
H41A C41 H41B 107.9 . . ?
C41 C42 H42A 109.5 . . ?
C41 C42 H42B 109.5 . . ?
H42A C42 H42B 109.5 . . ?
C41 C42 H42C 109.5 . . ?
H42A C42 H42C 109.5 . . ?
H42B C42 H42C 109.5 . . ?
C1 O2 C8 118.0(3) . . ?
C24 O3 C17 118.2(3) . . ?
C35 P1 C39 109.4(2) . . ?
C35 P1 C15 109.76(18) . . ?
C39 P1 C15 112.57(18) . . ?
C35 P1 C31 106.1(2) . . ?
C39 P1 C31 108.6(2) . . ?
C15 P1 C31 110.18(18) . . ?

loop_
_geom_bond_atom_site_label_1
_geom_bond_atom_site_label_2
_geom_bond_distance
_geom_bond_site_symmetry_2
_geom_bond_publ_flag
C1 O1 1.196(4) . ?
C1 O2 1.388(4) . ?
C1 C2 1.481(5) . ?
C2 C7 1.382(5) . ?
C2 C3 1.397(5) . ?
C3 C4 1.391(6) . ?
C3 H3 0.9500 . ?
C4 C5 1.370(6) . ?
C4 H4 0.9500 . ?
C5 C6 1.384(6) . ?
C5 H5 0.9500 . ?
C6 C7 1.383(5) . ?
C6 H6 0.9500 . ?
C7 H7 0.9500 . ?
C8 C15 1.344(5) . ?
C8 O2 1.409(4) . ?
C8 C9 1.474(4) . ?
C9 C10 1.394(5) . ?
C9 C14 1.397(4) . ?
C10 C11 1.384(5) . ?
C10 H10 0.9500 . ?
C11 C12 1.371(5) . ?
C11 H11 0.9500 . ?
C12 C13 1.390(5) . ?
C12 H12 0.9500 . ?
C13 C14 1.383(5) . ?
C13 H13 0.9500 . ?
C14 H14 0.9500 . ?
C15 C16 1.476(5) . ?
C15 P1 1.813(3) . ?
C16 C17 1.337(5) . ?
C16 H16 0.9500 . ?
C17 O3 1.400(4) . ?
C17 C18 1.473(5) . ?
C18 C19 1.380(5) . ?
C18 C23 1.403(5) . ?
C19 C20 1.397(6) . ?
C19 H19 0.9500 . ?
C20 C21 1.371(7) . ?
C20 H20 0.9500 . ?
C21 C22 1.357(7) . ?
C21 H21 0.9500 . ?
C22 C23 1.393(6) . ?
C22 H22 0.9500 . ?
C23 H23 0.9500 . ?
C24 O4 1.213(4) . ?
C24 O3 1.364(4) . ?
C24 C25 1.483(6) . ?
C25 C30 1.379(6) . ?
C25 C26 1.391(6) . ?
C26 C27 1.380(6) . ?
C26 H26 0.9500 . ?
C27 C28 1.354(7) . ?
C27 H27 0.9500 . ?
C28 C29 1.359(8) . ?
C28 H28 0.9500 . ?
C29 C30 1.427(7) . ?
C29 H29 0.9500 . ?
C30 H30 0.9500 . ?
C31 C32 1.503(7) . ?
C31 P1 1.817(4) . ?
C31 H31A 0.9900 . ?
C31 H31B 0.9900 . ?
C32 C33 1.541(7) . ?
C32 H32A 0.9900 . ?
C32 H32B 0.9900 . ?
C33 C34 1.566(9) . ?
C33 H33A 0.9900 . ?
C33 H33B 0.9900 . ?
C34 H34A 0.9800 . ?
C34 H34B 0.9800 . ?
C34 H34C 0.9800 . ?
C35 C36 1.514(7) . ?
C35 P1 1.792(4) . ?
C35 H35A 0.9900 . ?
C35 H35B 0.9900 . ?
C36 C37' 1.385(16) . ?
C36 C37 1.666(11) . ?
C36 H36A 0.9900 . ?
C36 H36B 0.9900 . ?
C37' C38' 1.28(2) . ?
C37' H37A 0.9900 . ?
C37' H37B 0.9900 . ?
C38' H38A 0.9800 . ?
C38' H38B 0.9800 . ?
C38' H38C 0.9800 . ?
C37 C38 1.385(17) . ?
C37 H37C 0.9900 . ?
C37 H37D 0.9900 . ?
C38 H38D 0.9800 . ?
C38 H38E 0.9800 . ?
C38 H38F 0.9800 . ?
C39 C40 1.530(6) . ?
C39 P1 1.795(4) . ?
C39 H39A 0.9900 . ?
C39 H39B 0.9900 . ?
C40 C41 1.533(6) . ?
C40 H40A 0.9900 . ?
C40 H40B 0.9900 . ?
C41 C42 1.517(8) . ?
C41 H41A 0.9900 . ?
C41 H41B 0.9900 . ?
C42 H42A 0.9800 . ?
C42 H42B 0.9800 . ?
C42 H42C 0.9800 . ?
